data_4022531
loop_
_publ_author_name
'John Y. L. Chung'
'Raymond J. Cvetovich'
'Fuh-Rong Tsay'
'Peter G. Dormer'
'Lisa DiMichele'
'David J. Mathre'
'Jennifer R. Chilenski'
'Bing Mao'
'Robert Wenslow'

_publ_contact_author_address
;    Process Research
    Merck Research Laboratories
    P.O. Box 2000
    Rahway, NJ 07065
    USA
;
_publ_contact_author_email john_chung@merck.com
_publ_contact_author_name 'John Y. L. Chung'
_publ_section_title
;
 Synthesis of 3-Aminopyrazinone Mediated by
 2-Pyridylthioimidate-ZnCl~2~ Complexes.
 Development of an Efficient Route to a Thrombin Inhibitor
;
_journal_name_full 'Journal of Organic Chemistry'
_journal_page_first 8838
_journal_page_last 8846
_journal_paper_doi 10.1021/jo034835e
_journal_volume 68
_journal_year 2003
_chemical_formula_moiety 'C10 H10 Cl2 N2 S2 Zn'
_chemical_formula_sum 'C10 H10 Cl2 N2 S2 Zn'
_chemical_formula_weight 358.59
_chemical_name_common 'Compound 28'
_chemical_name_systematic '     Bis-2(1H)-Pyridinethione Zinc Dichloride Complex '
_space_group_IT_number 15
_symmetry_cell_setting monoclinic
_symmetry_space_group_name_Hall '-C 2yc'
_symmetry_space_group_name_H-M 'C 1 2/c 1'
_atom_sites_solution_hydrogens geom
_atom_sites_solution_primary direct
_atom_sites_solution_secondary difmap
_audit_creation_method SHELXL-97
_cell_angle_alpha 90.00
_cell_angle_beta 109.105(6)
_cell_angle_gamma 90.00
_cell_formula_units_Z 4
_cell_length_a 9.345(3)
_cell_length_b 11.447(4)
_cell_length_c 13.661(5)
_cell_measurement_temperature 298(2)
_cell_volume 1380.9(8)
_computing_cell_refinement 'Bruker SMART'
_computing_data_collection 'Bruker SMART'
_computing_data_reduction 'Bruker SAINT'
_computing_molecular_graphics 'Bruker SHELXTL'
_computing_publication_material 'Bruker SHELXTL'
_computing_structure_refinement 'SHELXL-97 (Sheldrick, 1997)'
_computing_structure_solution 'SHELXS-97 (Sheldrick, 1990)'
_diffrn_ambient_temperature 298(2)
_diffrn_measured_fraction_theta_full 0.996
_diffrn_measured_fraction_theta_max 0.996
_diffrn_measurement_device_type 'CCD area detector'
_diffrn_measurement_method 'phi and omega scans'
_diffrn_radiation_monochromator graphite
_diffrn_radiation_source 'sealed tube'
_diffrn_radiation_type MoK\a
_diffrn_radiation_wavelength 0.71073
_diffrn_reflns_av_R_equivalents 0.0510
_diffrn_reflns_av_sigmaI/netI 0.0402
_diffrn_reflns_limit_h_max 9
_diffrn_reflns_limit_h_min -11
_diffrn_reflns_limit_k_max 13
_diffrn_reflns_limit_k_min -14
_diffrn_reflns_limit_l_max 17
_diffrn_reflns_limit_l_min -9
_diffrn_reflns_number 3770
_diffrn_reflns_theta_full 26.41
_diffrn_reflns_theta_max 26.41
_diffrn_reflns_theta_min 2.91
_exptl_absorpt_coefficient_mu 2.445
_exptl_absorpt_correction_type none
_exptl_crystal_colour yellow
_exptl_crystal_density_diffrn 1.725
_exptl_crystal_density_meas 0
_exptl_crystal_density_method 'not measured'
_exptl_crystal_description polyhedron
_exptl_crystal_F_000 720
_exptl_crystal_size_max 0.20
_exptl_crystal_size_mid 0.20
_exptl_crystal_size_min 0.15
_refine_diff_density_max 0.579
_refine_diff_density_min -0.336
_refine_diff_density_rms 0.086
_refine_ls_extinction_method none
_refine_ls_goodness_of_fit_ref 0.996
_refine_ls_hydrogen_treatment mixed
_refine_ls_matrix_type full
_refine_ls_number_parameters 78
_refine_ls_number_reflns 1417
_refine_ls_number_restraints 0
_refine_ls_restrained_S_all 0.996
_refine_ls_R_factor_all 0.0368
_refine_ls_R_factor_gt 0.0336
_refine_ls_shift/su_max 0.000
_refine_ls_shift/su_mean 0.000
_refine_ls_structure_factor_coef Fsqd
_refine_ls_weighting_details 'calc w=1/[\s^2^(Fo^2^)+(0.0494P)^2^+0.0000P] where P=(Fo^2^+2Fc^2^)/3'
_refine_ls_weighting_scheme calc
_refine_ls_wR_factor_gt 0.0839
_refine_ls_wR_factor_ref 0.0852
_reflns_number_gt 1230
_reflns_number_total 1417
_reflns_threshold_expression >2sigma(I)
_cod_data_source_file jo034835esi20030616_034551.cif
_cod_data_source_block compound28
_cod_depositor_comments
;
The following automatic conversions were performed:
'_symmetry_cell_setting' value 'Monoclinic' changed to 'monoclinic'
according to '/home/saulius/struct/CIF-dictionaries/cif_core.dic'
dictionary named 'cif_core.dic' version 2.4.1 from 2010-06-29.

Automatic conversion script
Id: cif_fix_enum 1527 2010-12-29 10:47:43Z saulius 
;
_cod_original_sg_symbol_H-M 'C 2/c'
_cod_database_code 4022531

loop_
_symmetry_equiv_pos_as_xyz
'x, y, z'
'-x, y, -z+1/2'
'x+1/2, y+1/2, z'
'-x+1/2, y+1/2, -z+1/2'
'-x, -y, -z'
'x, -y, z-1/2'
'-x+1/2, -y+1/2, -z'
'x+1/2, -y+1/2, z-1/2'

loop_
_atom_site_label
_atom_site_type_symbol
_atom_site_fract_x
_atom_site_fract_y
_atom_site_fract_z
_atom_site_U_iso_or_equiv
_atom_site_adp_type
_atom_site_occupancy
_atom_site_symmetry_multiplicity
_atom_site_calc_flag
_atom_site_refinement_flags
C1 C 0.2823(2) 0.2487(2) 0.16434(17) 0.0350(5) Uani 1 1 d .
C2 C 0.2894(3) 0.1275(2) 0.15865(19) 0.0427(6) Uani 1 1 d .
H2 H 0.2274 0.0816 0.1841 0.051 Uiso 1 1 calc R
C3 C 0.3870(3) 0.0749(3) 0.1158(2) 0.0529(7) Uani 1 1 d .
H3 H 0.3901 -0.0062 0.1123 0.063 Uiso 1 1 calc R
C4 C 0.4806(3) 0.1411(3) 0.0779(2) 0.0560(7) Uani 1 1 d .
H4 H 0.5475 0.1055 0.0497 0.067 Uiso 1 1 calc R
C5 C 0.4728(3) 0.2593(3) 0.08270(19) 0.0528(7) Uani 1 1 d .
H5 H 0.5343 0.3056 0.0571 0.063 Uiso 1 1 calc R
Cl1 Cl 0.11218(8) 0.08528(6) 0.39197(6) 0.0582(2) Uani 1 1 d .
N1 N 0.3749(2) 0.30974(18) 0.12495(16) 0.0421(5) Uani 1 1 d .
H1 H 0.3717 0.3848 0.1267 0.051 Uiso 1 1 calc R
S1 S 0.17047(7) 0.32935(5) 0.21708(5) 0.0437(2) Uani 1 1 d .
Zn1 Zn 0.0000 0.19821(3) 0.2500 0.03964(17) Uani 1 2 d S

loop_
_atom_site_aniso_label
_atom_site_aniso_U_11
_atom_site_aniso_U_22
_atom_site_aniso_U_33
_atom_site_aniso_U_23
_atom_site_aniso_U_13
_atom_site_aniso_U_12
C1 0.0293(11) 0.0440(13) 0.0335(12) 0.0022(10) 0.0125(9) 0.0001(9)
C2 0.0432(13) 0.0431(13) 0.0477(14) 0.0059(11) 0.0228(11) 0.0081(11)
C3 0.0541(16) 0.0580(17) 0.0496(16) 0.0034(13) 0.0209(13) 0.0205(13)
C4 0.0452(15) 0.084(2) 0.0427(15) -0.0040(15) 0.0203(12) 0.0171(15)
C5 0.0361(14) 0.090(2) 0.0374(14) 0.0023(14) 0.0198(11) -0.0038(14)
Cl1 0.0659(5) 0.0528(4) 0.0668(5) 0.0181(3) 0.0367(4) 0.0202(3)
N1 0.0386(12) 0.0501(12) 0.0415(12) 0.0025(9) 0.0182(9) -0.0060(9)
S1 0.0456(4) 0.0347(3) 0.0624(4) -0.0043(3) 0.0338(3) -0.0031(2)
Zn1 0.0431(3) 0.0359(2) 0.0498(3) 0.000 0.0287(2) 0.000

loop_
_atom_type_symbol
_atom_type_description
_atom_type_scat_dispersion_real
_atom_type_scat_dispersion_imag
_atom_type_scat_source
C C 0.0033 0.0016 'International Tables Vol C Tables 4.2.6.8 and 6.1.1.4'
H H 0.0000 0.0000 'International Tables Vol C Tables 4.2.6.8 and 6.1.1.4'
N N 0.0061 0.0033 'International Tables Vol C Tables 4.2.6.8 and 6.1.1.4'
S S 0.1246 0.1234 'International Tables Vol C Tables 4.2.6.8 and 6.1.1.4'
Cl Cl 0.1484 0.1585 'International Tables Vol C Tables 4.2.6.8 and 6.1.1.4'
Zn Zn 0.2839 1.4301 'International Tables Vol C Tables 4.2.6.8 and 6.1.1.4'

loop_
_geom_angle_atom_site_label_1
_geom_angle_atom_site_label_2
_geom_angle_atom_site_label_3
_geom_angle
_geom_angle_site_symmetry_1
_geom_angle_site_symmetry_3
N1 C1 C2 116.3(2) . .
N1 C1 S1 116.44(18) . .
C2 C1 S1 127.21(17) . .
C3 C2 C1 120.7(2) . .
C3 C2 H2 119.6 . .
C1 C2 H2 119.6 . .
C2 C3 C4 120.6(3) . .
C2 C3 H3 119.7 . .
C4 C3 H3 119.7 . .
C5 C4 C3 118.6(2) . .
C5 C4 H4 120.7 . .
C3 C4 H4 120.7 . .
C4 C5 N1 119.8(2) . .
C4 C5 H5 120.1 . .
N1 C5 H5 120.1 . .
C1 N1 C5 123.8(2) . .
C1 N1 H1 118.1 . .
C5 N1 H1 118.1 . .
C1 S1 Zn1 106.38(8) . .
Cl1 Zn1 Cl1 110.93(5) 2 .
Cl1 Zn1 S1 110.67(3) 2 .
Cl1 Zn1 S1 112.04(3) . .
Cl1 Zn1 S1 112.04(3) 2 2
Cl1 Zn1 S1 110.67(3) . 2
S1 Zn1 S1 100.07(4) . 2

loop_
_geom_bond_atom_site_label_1
_geom_bond_atom_site_label_2
_geom_bond_distance
_geom_bond_site_symmetry_2
C1 N1 1.353(3) .
C1 C2 1.393(4) .
C1 S1 1.719(2) .
C2 C3 1.374(3) .
C2 H2 0.9300 .
C3 C4 1.379(4) .
C3 H3 0.9300 .
C4 C5 1.358(5) .
C4 H4 0.9300 .
C5 N1 1.360(3) .
C5 H5 0.9300 .
Cl1 Zn1 2.2805(9) .
N1 H1 0.8600 .
S1 Zn1 2.3373(8) .
Zn1 Cl1 2.2805(9) 2
Zn1 S1 2.3373(8) 2
